data_4064853
loop_
_publ_author_name
'Blanck, Sebastian'
'Cruchter, Thomas'
'Vultur, Adina'
'Riedel, Radostan'
'Harms, Klaus'
'Herlyn, Meenhard'
'Meggers, Eric'

_publ_section_title
;
 Organometallic Pyridylnaphthalimide Complexes as Protein Kinase
 Inhibitors.
;
_journal_issue 17
_journal_name_full Organometallics
_journal_page_first 4598
_journal_page_last 4606
_journal_paper_doi 10.1021/om200366r
_journal_volume 30
_journal_year 2011
_chemical_formula_moiety 'C30 H20 N2 O3 Ru1, 0.65(C H2 Cl2)'
_chemical_formula_sum 'C30.65 H21.3 Cl1.3 N2 O3 Ru'
_chemical_formula_weight 612.88
_chemical_name_systematic ?
_space_group_IT_number 61
_symmetry_cell_setting orthorhombic
_symmetry_space_group_name_Hall '-P 2ac 2ab'
_symmetry_space_group_name_H-M 'P b c a'
_atom_sites_solution_hydrogens geom
_atom_sites_solution_primary direct
_atom_sites_solution_secondary difmap
_audit_creation_method SHELXL-97
_cell_angle_alpha 90.00
_cell_angle_beta 90.00
_cell_angle_gamma 90.00
_cell_formula_units_Z 8
_cell_length_a 23.7464(13)
_cell_length_b 7.0753(5)
_cell_length_c 29.415(2)
_cell_measurement_reflns_used 6619
_cell_measurement_temperature 100(2)
_cell_measurement_theta_max 26.43
_cell_measurement_theta_min 1.38
_cell_volume 4942.1(6)
_computing_cell_refinement 'STOE X-AREA'
_computing_data_collection 'STOE X-AREA'
_computing_data_reduction 'STOE X-AREA'
_computing_molecular_graphics 'DIAMOND 3.2'
_computing_publication_material 'WinGX publication routines (Farrugia, 1999)'
_computing_structure_refinement 'SHELXL-97 (Sheldrick, 2008)'
_computing_structure_solution 'SIR2008 (Giacovazzo et al, 2008)'
_diffrn_ambient_temperature 100(2)
_diffrn_measured_fraction_theta_full 0.708
_diffrn_measured_fraction_theta_max 0.708
_diffrn_measurement_device_type 'STOE IPDS2'
_diffrn_radiation_monochromator graphite
_diffrn_radiation_source 'fine-focus sealed tube'
_diffrn_radiation_type MoK\a
_diffrn_radiation_wavelength 0.71073
_diffrn_reflns_av_R_equivalents 0.1532
_diffrn_reflns_av_sigmaI/netI 0.1639
_diffrn_reflns_limit_h_max 27
_diffrn_reflns_limit_h_min -25
_diffrn_reflns_limit_k_max 7
_diffrn_reflns_limit_k_min -8
_diffrn_reflns_limit_l_max 34
_diffrn_reflns_limit_l_min -34
_diffrn_reflns_number 15679
_diffrn_reflns_theta_full 25.00
_diffrn_reflns_theta_max 25.00
_diffrn_reflns_theta_min 1.38
_exptl_absorpt_coefficient_mu 0.814
_exptl_absorpt_correction_T_max 0.9029
_exptl_absorpt_correction_T_min 0.7689
_exptl_absorpt_correction_type multi-scan
_exptl_absorpt_process_details
;

;
_exptl_crystal_colour yellow
_exptl_crystal_density_diffrn 1.647
_exptl_crystal_density_method 'not measured'
_exptl_crystal_description plate
_exptl_crystal_F_000 2475
_exptl_crystal_size_max 0.44
_exptl_crystal_size_mid 0.18
_exptl_crystal_size_min 0.06
_refine_diff_density_max 0.503
_refine_diff_density_min -0.747
_refine_diff_density_rms 0.091
_refine_ls_extinction_method none
_refine_ls_goodness_of_fit_ref 0.848
_refine_ls_hydrogen_treatment mixed
_refine_ls_matrix_type full
_refine_ls_number_parameters 381
_refine_ls_number_reflns 3082
_refine_ls_number_restraints 164
_refine_ls_restrained_S_all 0.831
_refine_ls_R_factor_all 0.1461
_refine_ls_R_factor_gt 0.0530
_refine_ls_shift/su_max 0.000
_refine_ls_shift/su_mean 0.000
_refine_ls_structure_factor_coef Fsqd
_refine_ls_weighting_details 'calc w=1/[\s^2^(Fo^2^)+(0.0423P)^2^+0.0000P] where P=(Fo^2^+2Fc^2^)/3'
_refine_ls_weighting_scheme calc
_refine_ls_wR_factor_gt 0.0981
_refine_ls_wR_factor_ref 0.1210
_reflns_number_gt 1347
_reflns_number_total 3082
_reflns_threshold_expression >2\s(I)
_cod_data_source_file om200366r_si_002.cif
_cod_data_source_block 5b
_cod_original_cell_volume 4942.2(6)
_cod_original_formula_sum 'C30.65 H21.30 Cl1.30 N2 O3 Ru'
_cod_database_code 4064853

loop_
_symmetry_equiv_pos_as_xyz
'x, y, z'
'-x+1/2, -y, z+1/2'
'x+1/2, -y+1/2, -z'
'-x, y+1/2, -z+1/2'
'-x, -y, -z'
'x-1/2, y, -z-1/2'
'-x-1/2, y-1/2, z'
'x, -y-1/2, z-1/2'

loop_
_atom_site_label
_atom_site_type_symbol
_atom_site_fract_x
_atom_site_fract_y
_atom_site_fract_z
_atom_site_U_iso_or_equiv
_atom_site_adp_type
_atom_site_occupancy
_atom_site_symmetry_multiplicity
_atom_site_calc_flag
_atom_site_refinement_flags
_atom_site_disorder_assembly
_atom_site_disorder_group
Ru1 Ru -0.06136(4) 0.23330(14) 0.106435(19) 0.0305(2) Uani 1 1 d U . .
O1 O -0.1270(4) 0.5916(12) 0.09914(19) 0.040(2) Uani 1 1 d U . .
O2 O -0.2658(4) -0.0786(12) -0.09743(16) 0.040(2) Uani 1 1 d U . .
O4 O -0.0933(4) 0.1673(10) -0.13185(15) 0.033(2) Uani 1 1 d U . .
N6 N -0.1784(4) 0.0317(14) -0.11424(19) 0.034(2) Uani 1 1 d U . .
N15 N 0.0092(4) 0.3043(12) 0.06727(19) 0.032(2) Uani 1 1 d U . .
C1 C -0.0894(5) 0.1659(15) 0.0417(2) 0.027(2) Uani 1 1 d U . .
C2 C -0.0483(5) 0.1996(14) 0.0072(2) 0.029(3) Uani 1 1 d U . .
C3 C -0.0618(5) 0.1766(14) -0.0396(2) 0.036(3) Uani 1 1 d U . .
H3 H -0.0338 0.2043 -0.0616 0.043 Uiso 1 1 calc R . .
C4 C -0.1119(5) 0.1178(16) -0.0535(2) 0.032(3) Uani 1 1 d U . .
C5 C -0.1268(5) 0.1095(15) -0.1023(3) 0.032(3) Uani 1 1 d U . .
C7 C -0.2210(5) -0.0173(17) -0.0834(3) 0.033(3) Uani 1 1 d U . .
C8 C -0.2082(5) 0.0145(15) -0.0344(2) 0.030(3) Uani 1 1 d U . .
C9 C -0.2499(7) -0.0252(18) -0.0037(2) 0.031(3) Uani 1 1 d U . .
H9 H -0.2851 -0.0740 -0.0135 0.037 Uiso 1 1 calc R . .
C10 C -0.2393(5) 0.0081(19) 0.0429(2) 0.037(3) Uani 1 1 d U . .
H10 H -0.2677 -0.0196 0.0646 0.044 Uiso 1 1 calc R . .
C11 C -0.1890(6) 0.0791(15) 0.0571(2) 0.034(3) Uani 1 1 d U . .
H11 H -0.1843 0.1110 0.0883 0.041 Uiso 1 1 calc R . .
C12 C -0.1432(5) 0.1068(15) 0.0264(2) 0.029(3) Uani 1 1 d U . .
C13 C -0.1559(5) 0.0797(15) -0.0211(2) 0.029(3) Uani 1 1 d U . .
C14 C 0.0070(4) 0.2659(18) 0.0220(2) 0.029(2) Uani 1 1 d U . .
C16 C 0.0578(6) 0.3689(14) 0.0847(2) 0.032(3) Uani 1 1 d U . .
H16 H 0.0587 0.4000 0.1162 0.038 Uiso 1 1 calc R . .
C17 C 0.1065(5) 0.3926(16) 0.0599(3) 0.037(3) Uani 1 1 d U . .
H17 H 0.1402 0.4367 0.0737 0.044 Uiso 1 1 calc R . .
C18 C 0.1046(6) 0.3494(15) 0.0133(3) 0.033(3) Uani 1 1 d U . .
H18 H 0.1373 0.3611 -0.0051 0.039 Uiso 1 1 calc R . .
C19 C 0.0546(5) 0.2901(15) -0.0051(2) 0.030(3) Uani 1 1 d U . .
H19 H 0.0524 0.2651 -0.0367 0.036 Uiso 1 1 calc R . .
C20 C -0.1907(5) 0.0321(17) -0.1641(2) 0.038(3) Uani 1 1 d U . .
H20A H -0.2309 0.0021 -0.1690 0.045 Uiso 1 1 calc R . .
H20B H -0.1835 0.1599 -0.1765 0.045 Uiso 1 1 calc R . .
C21 C -0.1554(5) -0.1078(17) -0.1889(2) 0.032(3) Uani 1 1 d U . .
C22 C -0.1244(5) -0.0538(18) -0.2269(3) 0.040(3) Uani 1 1 d U . .
H22 H -0.1258 0.0741 -0.2367 0.048 Uiso 1 1 calc R . .
C23 C -0.0918(6) -0.1797(19) -0.2507(3) 0.045(4) Uani 1 1 d U . .
H23 H -0.0717 -0.1398 -0.2770 0.054 Uiso 1 1 calc R . .
C24 C -0.0883(6) -0.369(2) -0.2359(3) 0.045(3) Uani 1 1 d U . .
H24 H -0.0647 -0.4560 -0.2513 0.054 Uiso 1 1 calc R . .
C25 C -0.1194(6) -0.4259(18) -0.1989(3) 0.041(3) Uani 1 1 d U . .
H25 H -0.1180 -0.5537 -0.1890 0.049 Uiso 1 1 calc R . .
C26 C -0.1524(5) -0.2982(17) -0.1763(3) 0.040(3) Uani 1 1 d U . .
H26 H -0.1741 -0.3404 -0.1512 0.048 Uiso 1 1 calc R . .
C27 C -0.1001(5) -0.0001(17) 0.1466(3) 0.037(2) Uani 1 1 d U . .
H27 H -0.1305 -0.0671 0.1349 0.045 Uiso 1 1 d R . .
C28 C -0.0419(5) -0.0508(17) 0.1410(3) 0.036(2) Uani 1 1 d U . .
H28 H -0.0285 -0.1584 0.1264 0.044 Uiso 1 1 d R . .
C29 C -0.0097(6) 0.0950(16) 0.1627(2) 0.033(2) Uani 1 1 d U . .
H29 H 0.0294 0.1015 0.1632 0.040 Uiso 1 1 d R . .
C30 C -0.0465(4) 0.233(2) 0.1828(2) 0.045(3) Uani 1 1 d U . .
H30 H -0.0362 0.3379 0.2000 0.054 Uiso 1 1 d R . .
C31 C -0.1038(5) 0.1687(17) 0.1723(2) 0.044(3) Uani 1 1 d U . .
H31 H -0.1366 0.2312 0.1806 0.053 Uiso 1 1 d R . .
C111 C -0.0987(5) 0.4591(17) 0.1000(3) 0.033(2) Uani 1 1 d U . .
Cl1 Cl -0.2508(6) 0.300(4) 0.1548(3) 0.125(12) Uani 0.354(16) 1 d PDU A -1
Cl2 Cl -0.2591(11) 0.547(3) 0.2194(8) 0.145(12) Uani 0.354(16) 1 d PDU A -1
C800 C -0.2732(17) 0.309(4) 0.2110(6) 0.064(8) Uani 0.354(16) 1 d PDU A -1
H80A H -0.3127 0.2777 0.2145 0.077 Uiso 0.354(16) 1 d PR A -1
H80B H -0.2504 0.2303 0.2309 0.077 Uiso 0.354(16) 1 d PR A -1
Cl3 Cl -0.2299(6) 1.160(3) 0.2408(3) 0.066(6) Uani 0.296(14) 1 d PDU B -1
Cl4 Cl -0.2599(6) 0.950(2) 0.1728(4) 0.059(5) Uani 0.296(14) 1 d PDU B -1
C802 C -0.2783(16) 1.170(4) 0.1959(11) 0.073(9) Uani 0.296(14) 1 d PDU B -1
H80E H -0.2709 1.2765 0.1748 0.087 Uiso 0.296(14) 1 calc PR B -1
H80F H -0.3179 1.1748 0.2065 0.087 Uiso 0.296(14) 1 calc PR B -1

loop_
_atom_site_aniso_label
_atom_site_aniso_U_11
_atom_site_aniso_U_22
_atom_site_aniso_U_33
_atom_site_aniso_U_23
_atom_site_aniso_U_13
_atom_site_aniso_U_12
Ru1 0.0305(4) 0.0319(5) 0.0292(3) -0.0008(3) 0.0008(3) 0.0019(6)
O1 0.036(7) 0.034(6) 0.049(4) 0.002(3) 0.002(3) -0.002(4)
O2 0.035(6) 0.053(7) 0.031(3) -0.004(3) -0.001(3) -0.006(5)
O4 0.030(6) 0.039(6) 0.031(3) 0.001(2) 0.003(2) 0.001(4)
N6 0.026(6) 0.045(7) 0.030(3) -0.005(3) -0.004(3) 0.003(5)
N15 0.042(5) 0.025(7) 0.030(3) 0.000(3) -0.006(3) 0.001(4)
C1 0.031(6) 0.013(7) 0.037(3) 0.003(3) -0.002(3) 0.011(5)
C2 0.033(6) 0.022(8) 0.032(3) 0.001(3) -0.007(3) -0.011(5)
C3 0.032(6) 0.047(9) 0.028(3) 0.004(3) -0.002(4) 0.002(7)
C4 0.032(7) 0.037(8) 0.027(3) -0.003(3) -0.003(3) 0.002(6)
C5 0.038(7) 0.022(7) 0.035(4) -0.008(4) -0.002(4) -0.001(5)
C7 0.032(7) 0.034(9) 0.034(4) 0.009(4) -0.004(4) -0.001(6)
C8 0.033(7) 0.023(8) 0.033(4) -0.003(4) 0.004(3) 0.004(6)
C9 0.028(7) 0.026(8) 0.040(4) -0.002(4) -0.003(4) -0.008(6)
C10 0.035(8) 0.038(9) 0.038(4) 0.005(4) 0.004(4) 0.002(7)
C11 0.039(7) 0.032(8) 0.031(4) 0.001(4) -0.002(3) 0.004(6)
C12 0.033(6) 0.019(8) 0.034(4) -0.001(3) -0.003(3) -0.002(6)
C13 0.031(6) 0.021(8) 0.036(4) -0.001(3) 0.003(3) 0.003(6)
C14 0.031(6) 0.022(7) 0.034(3) 0.002(4) -0.004(3) 0.001(7)
C16 0.033(7) 0.028(7) 0.035(4) 0.005(3) -0.003(4) 0.005(6)
C17 0.039(7) 0.036(9) 0.034(4) 0.005(4) -0.005(4) 0.002(7)
C18 0.042(7) 0.019(8) 0.037(4) 0.002(4) -0.001(4) -0.007(6)
C19 0.033(7) 0.024(7) 0.033(3) 0.004(3) 0.002(3) -0.008(6)
C20 0.037(9) 0.051(8) 0.024(4) -0.002(4) -0.003(3) 0.002(7)
C21 0.028(8) 0.039(7) 0.029(4) -0.001(4) -0.001(3) 0.000(6)
C22 0.045(10) 0.038(8) 0.037(5) 0.002(4) 0.001(4) -0.001(7)
C23 0.044(9) 0.058(9) 0.034(5) -0.004(4) 0.007(4) -0.008(7)
C24 0.047(10) 0.054(8) 0.034(5) -0.012(4) -0.013(4) 0.011(7)
C25 0.039(11) 0.039(8) 0.044(5) -0.001(4) -0.011(4) 0.001(7)
C26 0.047(9) 0.040(8) 0.032(4) 0.005(4) -0.006(4) 0.001(6)
C27 0.033(6) 0.046(7) 0.033(4) 0.012(3) 0.001(4) 0.005(5)
C28 0.031(7) 0.042(5) 0.036(4) 0.007(3) 0.000(4) 0.000(5)
C29 0.036(6) 0.024(8) 0.039(4) 0.007(3) 0.001(3) 0.002(5)
C30 0.047(8) 0.057(7) 0.031(3) -0.004(4) -0.004(3) 0.013(6)
C31 0.045(6) 0.056(9) 0.031(4) 0.002(4) 0.006(3) 0.006(6)
C111 0.034(7) 0.026(6) 0.037(4) -0.003(3) 0.002(4) 0.001(5)
Cl1 0.055(10) 0.25(3) 0.068(7) 0.046(10) 0.003(4) 0.018(15)
Cl2 0.09(3) 0.091(14) 0.25(3) 0.030(14) -0.07(2) -0.035(16)
C800 0.064(8) 0.065(8) 0.064(8) 0.001(2) 0.000(2) 0.001(2)
Cl3 0.050(9) 0.105(16) 0.042(5) 0.009(4) 0.010(4) 0.000(9)
Cl4 0.019(9) 0.090(12) 0.068(8) 0.019(6) 0.000(5) 0.002(8)
C802 0.072(9) 0.074(9) 0.072(9) 0.002(2) -0.001(2) 0.000(2)

loop_
_atom_type_symbol
_atom_type_description
_atom_type_scat_dispersion_real
_atom_type_scat_dispersion_imag
_atom_type_scat_source
C C 0.0033 0.0016 'International Tables Vol C Tables 4.2.6.8 and 6.1.1.4'
H H 0.0000 0.0000 'International Tables Vol C Tables 4.2.6.8 and 6.1.1.4'
Cl Cl 0.1484 0.1585 'International Tables Vol C Tables 4.2.6.8 and 6.1.1.4'
N N 0.0061 0.0033 'International Tables Vol C Tables 4.2.6.8 and 6.1.1.4'
O O 0.0106 0.0060 'International Tables Vol C Tables 4.2.6.8 and 6.1.1.4'
Ru Ru -1.2594 0.8363 'International Tables Vol C Tables 4.2.6.8 and 6.1.1.4'

loop_
_geom_angle_atom_site_label_1
_geom_angle_atom_site_label_2
_geom_angle_atom_site_label_3
_geom_angle
C111 Ru1 C1 87.2(4)
C111 Ru1 N15 97.0(4)
C1 Ru1 N15 78.8(4)
C111 Ru1 C27 119.9(5)
C1 Ru1 C27 100.6(4)
N15 Ru1 C27 143.1(4)
C111 Ru1 C31 92.8(4)
C1 Ru1 C31 127.3(4)
N15 Ru1 C31 152.6(4)
C27 Ru1 C31 37.0(4)
C111 Ru1 C30 100.2(4)
C1 Ru1 C30 163.2(5)
N15 Ru1 C30 114.8(3)
C27 Ru1 C30 62.6(4)
C31 Ru1 C30 38.0(4)
C111 Ru1 C29 135.0(4)
C1 Ru1 C29 137.8(4)
N15 Ru1 C29 94.2(4)
C27 Ru1 C29 61.3(4)
C31 Ru1 C29 61.6(4)
C30 Ru1 C29 36.8(4)
C111 Ru1 C28 154.5(4)
C1 Ru1 C28 105.7(4)
N15 Ru1 C28 107.0(3)
C27 Ru1 C28 37.0(4)
C31 Ru1 C28 61.8(4)
C30 Ru1 C28 62.1(4)
C29 Ru1 C28 36.5(4)
C5 N6 C7 124.8(7)
C5 N6 C20 114.8(8)
C7 N6 C20 119.7(10)
C16 N15 C14 118.4(9)
C16 N15 Ru1 123.9(5)
C14 N15 Ru1 117.4(7)
C12 C1 C2 116.1(7)
C12 C1 Ru1 130.4(7)
C2 C1 Ru1 113.3(8)
C3 C2 C1 121.0(10)
C3 C2 C14 121.8(8)
C1 C2 C14 117.1(7)
C4 C3 C2 122.5(9)
C4 C3 H3 118.8
C2 C3 H3 118.8
C3 C4 C13 120.3(7)
C3 C4 C5 121.8(9)
C13 C4 C5 117.5(10)
O4 C5 N6 121.1(8)
O4 C5 C4 120.7(11)
N6 C5 C4 118.2(9)
O2 C7 N6 119.7(8)
O2 C7 C8 124.0(9)
N6 C7 C8 116.3(11)
C9 C8 C13 122.0(8)
C9 C8 C7 117.4(11)
C13 C8 C7 120.5(9)
C8 C9 C10 118.6(13)
C8 C9 H9 120.7
C10 C9 H9 120.7
C11 C10 C9 121.1(10)
C11 C10 H10 119.5
C9 C10 H10 119.5
C10 C11 C12 121.6(8)
C10 C11 H11 119.2
C12 C11 H11 119.2
C1 C12 C11 121.8(8)
C1 C12 C13 122.4(9)
C11 C12 C13 115.8(11)
C8 C13 C4 121.8(7)
C8 C13 C12 120.5(9)
C4 C13 C12 117.7(10)
N15 C14 C19 120.3(9)
N15 C14 C2 113.0(8)
C19 C14 C2 126.7(7)
N15 C16 C17 124.0(8)
N15 C16 H16 118.0
C17 C16 H16 118.0
C16 C17 C18 117.6(11)
C16 C17 H17 121.2
C18 C17 H17 121.2
C19 C18 C17 118.7(11)
C19 C18 H18 120.6
C17 C18 H18 120.6
C18 C19 C14 121.0(7)
C18 C19 H19 119.5
C14 C19 H19 119.5
C21 C20 N6 111.7(9)
C21 C20 H20A 109.3
N6 C20 H20A 109.3
C21 C20 H20B 109.3
N6 C20 H20B 109.3
H20A C20 H20B 107.9
C22 C21 C26 116.7(10)
C22 C21 C20 120.6(11)
C26 C21 C20 122.7(9)
C23 C22 C21 122.0(12)
C23 C22 H22 119.0
C21 C22 H22 119.0
C22 C23 C24 119.4(11)
C22 C23 H23 120.3
C24 C23 H23 120.3
C25 C24 C23 119.5(11)
C25 C24 H24 120.2
C23 C24 H24 120.2
C26 C25 C24 119.8(12)
C26 C25 H25 120.1
C24 C25 H25 120.1
C25 C26 C21 122.5(10)
C25 C26 H26 118.8
C21 C26 H26 118.8
C31 C27 C28 109.2(11)
C31 C27 Ru1 71.5(6)
C28 C27 Ru1 74.1(6)
C31 C27 H27 125.5
C28 C27 H27 125.3
Ru1 C27 H27 120.2
C29 C28 C27 106.4(11)
C29 C28 Ru1 71.1(6)
C27 C28 Ru1 68.9(6)
C29 C28 H28 127.8
C27 C28 H28 125.8
Ru1 C28 H28 125.4
C28 C29 C30 110.4(12)
C28 C29 Ru1 72.5(6)
C30 C29 Ru1 71.3(6)
C28 C29 H29 125.1
C30 C29 H29 124.6
Ru1 C29 H29 121.8
C29 C30 C31 105.4(11)
C29 C30 Ru1 71.9(5)
C31 C30 Ru1 69.4(5)
C29 C30 H30 127.2
C31 C30 H30 127.3
Ru1 C30 H30 125.3
C27 C31 C30 108.6(11)
C27 C31 Ru1 71.5(5)
C30 C31 Ru1 72.6(5)
C27 C31 H31 126.4
C30 C31 H31 125.0
Ru1 C31 H31 120.6
O1 C111 Ru1 172.0(10)
Cl2 C800 Cl1 96.3(6)
Cl2 C800 H80A 113.2
Cl1 C800 H80A 112.9
Cl2 C800 H80B 111.2
Cl1 C800 H80B 112.4
H80A C800 H80B 110.2
Cl3 C802 Cl4 95.2(6)
Cl3 C802 H80E 112.7
Cl4 C802 H80E 112.7
Cl3 C802 H80F 112.7
Cl4 C802 H80F 112.7
H80E C802 H80F 110.2

loop_
_geom_bond_atom_site_label_1
_geom_bond_atom_site_label_2
_geom_bond_distance
Ru1 C111 1.838(12)
Ru1 C1 2.073(8)
Ru1 N15 2.094(9)
Ru1 C27 2.230(10)
Ru1 C31 2.230(9)
Ru1 C30 2.274(7)
Ru1 C29 2.281(10)
Ru1 C28 2.299(11)
O1 C111 1.153(12)
O2 C7 1.221(13)
O4 C5 1.247(13)
N6 C5 1.389(14)
N6 C7 1.402(14)
N6 C20 1.495(9)
N15 C16 1.344(16)
N15 C14 1.359(9)
C1 C12 1.418(16)
C1 C2 1.426(14)
C2 C3 1.422(10)
C2 C14 1.461(14)
C3 C4 1.327(16)
C3 H3 0.9500
C4 C13 1.440(15)
C4 C5 1.478(11)
C7 C8 1.488(12)
C8 C9 1.369(17)
C8 C13 1.381(16)
C9 C10 1.412(11)
C9 H9 0.9500
C10 C11 1.362(17)
C10 H10 0.9500
C11 C12 1.428(16)
C11 H11 0.9500
C12 C13 1.443(11)
C14 C19 1.394(14)
C16 C17 1.379(18)
C16 H16 0.9500
C17 C18 1.404(11)
C17 H17 0.9500
C18 C19 1.370(16)
C18 H18 0.9500
C19 H19 0.9500
C20 C21 1.487(14)
C20 H20A 0.9900
C20 H20B 0.9900
C21 C22 1.393(14)
C21 C26 1.399(15)
C22 C23 1.372(16)
C22 H22 0.9500
C23 C24 1.409(15)
C23 H23 0.9500
C24 C25 1.377(16)
C24 H24 0.9500
C25 C26 1.368(16)
C25 H25 0.9500
C26 H26 0.9500
C27 C31 1.416(15)
C27 C28 1.439(14)
C27 H27 0.9297
C28 C29 1.434(15)
C28 H28 0.9302
C29 C30 1.438(16)
C29 H29 0.9297
C30 C31 1.466(15)
C30 H30 0.9304
C31 H31 0.9284
Cl1 C800 1.740(10)
Cl2 C800 1.738(10)
C800 H80A 0.9691
C800 H80B 0.9721
Cl3 C802 1.753(10)
Cl4 C802 1.755(10)
C802 H80E 0.9900
C802 H80F 0.9900

loop_
_geom_torsion_atom_site_label_1
_geom_torsion_atom_site_label_2
_geom_torsion_atom_site_label_3
_geom_torsion_atom_site_label_4
_geom_torsion
C111 Ru1 N15 C16 96.3(9)
C1 Ru1 N15 C16 -177.9(9)
C27 Ru1 N15 C16 -85.1(10)
C31 Ru1 N15 C16 -13.8(14)
C30 Ru1 N15 C16 -8.3(10)
C29 Ru1 N15 C16 -40.0(9)
C28 Ru1 N15 C16 -74.8(9)
C111 Ru1 N15 C14 -90.0(8)
C1 Ru1 N15 C14 -4.2(8)
C27 Ru1 N15 C14 88.6(9)
C31 Ru1 N15 C14 159.9(9)
C30 Ru1 N15 C14 165.4(8)
C29 Ru1 N15 C14 133.7(8)
C28 Ru1 N15 C14 98.9(8)
C111 Ru1 C1 C12 -76.3(11)
N15 Ru1 C1 C12 -174.0(11)
C27 Ru1 C1 C12 43.6(11)
C31 Ru1 C1 C12 15.1(12)
C30 Ru1 C1 C12 40(2)
C29 Ru1 C1 C12 102.2(11)
C28 Ru1 C1 C12 81.3(10)
C111 Ru1 C1 C2 98.2(8)
N15 Ru1 C1 C2 0.6(7)
C27 Ru1 C1 C2 -141.8(8)
C31 Ru1 C1 C2 -170.4(7)
C30 Ru1 C1 C2 -145.1(13)
C29 Ru1 C1 C2 -83.2(9)
C28 Ru1 C1 C2 -104.1(8)
C12 C1 C2 C3 0.7(15)
Ru1 C1 C2 C3 -174.6(8)
C12 C1 C2 C14 178.3(10)
Ru1 C1 C2 C14 2.9(13)
C1 C2 C3 C4 -2.1(17)
C14 C2 C3 C4 -179.5(11)
C2 C3 C4 C13 1.8(18)
C2 C3 C4 C5 174.9(10)
C7 N6 C5 O4 -172.6(10)
C20 N6 C5 O4 -2.6(15)
C7 N6 C5 C4 8.8(17)
C20 N6 C5 C4 178.9(10)
C3 C4 C5 O4 -3.8(18)
C13 C4 C5 O4 169.5(10)
C3 C4 C5 N6 174.8(11)
C13 C4 C5 N6 -11.9(16)
C5 N6 C7 O2 177.3(11)
C20 N6 C7 O2 7.8(18)
C5 N6 C7 C8 -1.2(17)
C20 N6 C7 C8 -170.8(10)
O2 C7 C8 C9 -1.0(19)
N6 C7 C8 C9 177.5(11)
O2 C7 C8 C13 178.3(12)
N6 C7 C8 C13 -3.2(17)
C13 C8 C9 C10 2.2(18)
C7 C8 C9 C10 -178.5(11)
C8 C9 C10 C11 0.4(19)
C9 C10 C11 C12 -5.8(19)
C2 C1 C12 C11 -176.2(10)
Ru1 C1 C12 C11 -1.8(16)
C2 C1 C12 C13 0.7(16)
Ru1 C1 C12 C13 175.2(8)
C10 C11 C12 C1 -174.7(11)
C10 C11 C12 C13 8.2(17)
C9 C8 C13 C4 178.8(11)
C7 C8 C13 C4 -0.5(17)
C9 C8 C13 C12 0.6(18)
C7 C8 C13 C12 -178.7(10)
C3 C4 C13 C8 -178.6(11)
C5 C4 C13 C8 8.0(17)
C3 C4 C13 C12 -0.3(16)
C5 C4 C13 C12 -173.7(10)
C1 C12 C13 C8 177.3(11)
C11 C12 C13 C8 -5.6(16)
C1 C12 C13 C4 -1.0(16)
C11 C12 C13 C4 176.2(10)
C16 N15 C14 C19 1.2(16)
Ru1 N15 C14 C19 -172.9(9)
C16 N15 C14 C2 -179.1(10)
Ru1 N15 C14 C2 6.8(13)
C3 C2 C14 N15 171.2(10)
C1 C2 C14 N15 -6.3(15)
C3 C2 C14 C19 -9.1(19)
C1 C2 C14 C19 173.4(11)
C14 N15 C16 C17 -2.4(17)
Ru1 N15 C16 C17 171.3(8)
N15 C16 C17 C18 1.1(17)
C16 C17 C18 C19 1.3(16)
C17 C18 C19 C14 -2.4(17)
N15 C14 C19 C18 1.2(18)
C2 C14 C19 C18 -178.5(11)
C5 N6 C20 C21 71.7(14)
C7 N6 C20 C21 -117.7(11)
N6 C20 C21 C22 -128.5(11)
N6 C20 C21 C26 53.0(15)
C26 C21 C22 C23 -0.9(17)
C20 C21 C22 C23 -179.5(11)
C21 C22 C23 C24 -1.4(19)
C22 C23 C24 C25 2.6(18)
C23 C24 C25 C26 -1.3(18)
C24 C25 C26 C21 -1.1(18)
C22 C21 C26 C25 2.2(16)
C20 C21 C26 C25 -179.3(11)
C111 Ru1 C27 C31 -48.0(8)
C1 Ru1 C27 C31 -140.9(7)
N15 Ru1 C27 C31 133.7(7)
C30 Ru1 C27 C31 38.1(7)
C29 Ru1 C27 C31 79.9(7)
C28 Ru1 C27 C31 117.1(9)
C111 Ru1 C27 C28 -165.1(6)
C1 Ru1 C27 C28 102.0(6)
N15 Ru1 C27 C28 16.6(9)
C31 Ru1 C27 C28 -117.1(9)
C30 Ru1 C27 C28 -79.1(6)
C29 Ru1 C27 C28 -37.2(6)
C31 C27 C28 C29 -1.8(10)
Ru1 C27 C28 C29 61.6(6)
C31 C27 C28 Ru1 -63.4(7)
C111 Ru1 C28 C29 -85.8(12)
C1 Ru1 C28 C29 156.2(7)
N15 Ru1 C28 C29 73.4(7)
C27 Ru1 C28 C29 -116.9(9)
C31 Ru1 C28 C29 -79.5(7)
C30 Ru1 C28 C29 -36.2(6)
C111 Ru1 C28 C27 31.1(12)
C1 Ru1 C28 C27 -86.9(6)
N15 Ru1 C28 C27 -169.7(5)
C31 Ru1 C28 C27 37.4(6)
C30 Ru1 C28 C27 80.7(6)
C29 Ru1 C28 C27 116.9(9)
C27 C28 C29 C30 1.5(10)
Ru1 C28 C29 C30 61.6(7)
C27 C28 C29 Ru1 -60.1(6)
C111 Ru1 C29 C28 142.6(7)
C1 Ru1 C29 C28 -35.3(10)
N15 Ru1 C29 C28 -113.2(6)
C27 Ru1 C29 C28 37.7(6)
C31 Ru1 C29 C28 80.1(7)
C30 Ru1 C29 C28 119.5(11)
C111 Ru1 C29 C30 23.1(11)
C1 Ru1 C29 C30 -154.8(8)
N15 Ru1 C29 C30 127.3(8)
C27 Ru1 C29 C30 -81.8(8)
C31 Ru1 C29 C30 -39.4(7)
C28 Ru1 C29 C30 -119.5(11)
C28 C29 C30 C31 -0.6(10)
Ru1 C29 C30 C31 61.7(6)
C28 C29 C30 Ru1 -62.3(7)
C111 Ru1 C30 C29 -163.6(8)
C1 Ru1 C30 C29 81.5(15)
N15 Ru1 C30 C29 -61.0(9)
C27 Ru1 C30 C29 77.8(8)
C31 Ru1 C30 C29 114.9(11)
C28 Ru1 C30 C29 35.9(7)
C111 Ru1 C30 C31 81.5(8)
C1 Ru1 C30 C31 -33.4(18)
N15 Ru1 C30 C31 -175.9(7)
C27 Ru1 C30 C31 -37.1(7)
C29 Ru1 C30 C31 -114.9(11)
C28 Ru1 C30 C31 -79.1(8)
C28 C27 C31 C30 1.5(11)
Ru1 C27 C31 C30 -63.6(7)
C28 C27 C31 Ru1 65.0(7)
C29 C30 C31 C27 -0.5(10)
Ru1 C30 C31 C27 62.8(6)
C29 C30 C31 Ru1 -63.4(6)
C111 Ru1 C31 C27 139.9(7)
C1 Ru1 C31 C27 51.2(8)
N15 Ru1 C31 C27 -109.1(9)
C30 Ru1 C31 C27 -117.2(10)
C29 Ru1 C31 C27 -79.1(7)
C28 Ru1 C31 C27 -37.4(6)
C111 Ru1 C31 C30 -102.9(8)
C1 Ru1 C31 C30 168.4(7)
N15 Ru1 C31 C30 8.1(13)
C27 Ru1 C31 C30 117.2(10)
C29 Ru1 C31 C30 38.1(7)
C28 Ru1 C31 C30 79.8(8)
